data_7056409
loop_
_publ_author_name
'Liu, Tianlin'
'Qi, Xiujuan'
'Wang, Kangcai'
'Zhang, Jiaheng'
'Zhang, Wenquan'
'Zhang, Qinghua'

_publ_section_title
;
 Green primary energetic materials based on
 N-(3-nitro-1-(trinitromethyl)-1H-1,2,4-triazol-5-yl)nitramide
;
_journal_name_full 'New J. Chem.'
_journal_paper_doi 10.1039/C7NJ01917C
_journal_year 2017
_chemical_formula_moiety 'C3 H N9 O10, 2(H2 O)'
_chemical_formula_sum 'C3 H5 N9 O12'
_chemical_formula_weight 359.16
_chemical_name_systematic
;
 ? 
;
_space_group_crystal_system monoclinic
_space_group_IT_number 4
_space_group_name_Hall 'P 2yb'
_space_group_name_H-M_alt 'P 1 21 1'
_symmetry_space_group_name_Hall 'P 2yb'
_symmetry_space_group_name_H-M 'P 1 21 1'
_atom_sites_solution_hydrogens mixed
_atom_sites_solution_primary direct
_audit_creation_date 2017-07-05
_audit_creation_method
;
Olex2 1.2-beta
(compiled 2017.03.28 svn.r3405 for OlexSys, GUI svn.r5361)
;
_audit_update_record
;
2017-07-09 deposited with the CCDC.
2017-07-12 downloaded from the CCDC.
;
_cell_angle_alpha 90
_cell_angle_beta 93.122(3)
_cell_angle_gamma 90
_cell_formula_units_Z 2
_cell_length_a 7.4840(4)
_cell_length_b 7.8907(4)
_cell_length_c 10.2465(5)
_cell_measurement_reflns_used 4367
_cell_measurement_temperature 296
_cell_measurement_theta_max 27.461
_cell_measurement_theta_min 2.725
_cell_volume 604.20(5)
_computing_cell_refinement 'SAINT v7.68A (Bruker, 2009)'
_computing_data_reduction 'SAINT v7.68A (Bruker, 2009)'
_computing_molecular_graphics 'Olex2 (Dolomanov et al., 2009)'
_computing_publication_material 'Olex2 (Dolomanov et al., 2009)'
_computing_structure_refinement 'ShelXL (Sheldrick, 2015)'
_computing_structure_solution 'SIR2004 (Burla et al., 2007)'
_diffrn_ambient_temperature 296
_diffrn_measured_fraction_theta_full 0.996
_diffrn_measured_fraction_theta_max 0.996
_diffrn_measurement_device_type 'Bruker APEX-II CCD'
_diffrn_measurement_method '\f and \w scans'
_diffrn_radiation_monochromator graphite
_diffrn_radiation_type MoK\a
_diffrn_radiation_wavelength 0.71073
_diffrn_reflns_av_R_equivalents 0.0490
_diffrn_reflns_av_unetI/netI 0.0309
_diffrn_reflns_Laue_measured_fraction_full 0.996
_diffrn_reflns_Laue_measured_fraction_max 0.996
_diffrn_reflns_limit_h_max 9
_diffrn_reflns_limit_h_min -9
_diffrn_reflns_limit_k_max 10
_diffrn_reflns_limit_k_min -10
_diffrn_reflns_limit_l_max 13
_diffrn_reflns_limit_l_min -13
_diffrn_reflns_number 5452
_diffrn_reflns_point_group_measured_fraction_full 0.998
_diffrn_reflns_point_group_measured_fraction_max 0.998
_diffrn_reflns_theta_full 26.000
_diffrn_reflns_theta_max 27.465
_diffrn_reflns_theta_min 1.990
_diffrn_standards_number 0
_exptl_absorpt_coefficient_mu 0.200
_exptl_absorpt_correction_T_max 0.957
_exptl_absorpt_correction_T_min 0.946
_exptl_absorpt_correction_type multi-scan
_exptl_absorpt_process_details
'SADABS-2008/1 (Bruker,2008) was used for absorption correction. wR2(int) was 0.0431 before and 0.0326 after correction. The Ratio of minimum to maximum transmission is 0.9359. The \l/2 correction factor is 0.0015.'
_exptl_crystal_colour 'clear whiteish colourless'
_exptl_crystal_colour_lustre clear
_exptl_crystal_colour_modifier whiteish
_exptl_crystal_colour_primary colourless
_exptl_crystal_density_diffrn 1.974
_exptl_crystal_density_method 'not measured'
_exptl_crystal_description block
_exptl_crystal_F_000 364
_exptl_crystal_size_max 0.28
_exptl_crystal_size_mid 0.24
_exptl_crystal_size_min 0.22
_refine_diff_density_max 0.355
_refine_diff_density_min -0.464
_refine_diff_density_rms 0.085
_refine_ls_abs_structure_details
;
 Refined as an inversion twin.
;
_refine_ls_abs_structure_Flack -2(2)
_refine_ls_extinction_method none
_refine_ls_goodness_of_fit_ref 1.261
_refine_ls_hydrogen_treatment constr
_refine_ls_matrix_type full
_refine_ls_number_parameters 224
_refine_ls_number_reflns 2641
_refine_ls_number_restraints 3
_refine_ls_restrained_S_all 1.266
_refine_ls_R_factor_all 0.0379
_refine_ls_R_factor_gt 0.0314
_refine_ls_shift/su_max 0.000
_refine_ls_shift/su_mean 0.000
_refine_ls_structure_factor_coef Fsqd
_refine_ls_weighting_details 'w=1/[\s^2^(Fo^2^)+(0.0732P)^2^+0.2583P] where P=(Fo^2^+2Fc^2^)/3'
_refine_ls_weighting_scheme calc
_refine_ls_wR_factor_gt 0.0867
_refine_ls_wR_factor_ref 0.1263
_reflns_Friedel_coverage 0.868
_reflns_Friedel_fraction_full 1.000
_reflns_Friedel_fraction_max 1.000
_reflns_number_gt 2549
_reflns_number_total 2641
_reflns_threshold_expression 'I > 2\s(I)'
_cod_data_source_file c7nj01917c2.cif
_cod_data_source_block mo_2016160_0m
_cod_database_code 7056409
_shelx_shelxl_version_number 2014/7
_shelx_space_group_comment
;
The symmetry employed for this shelxl refinement is uniquely defined
by the following loop, which should always be used as a source of
symmetry information in preference to the above space-group names.
They are only intended as comments.
;
_olex2_refinement_description
;
1. Twinned data refinement
 Scales: 3(2)
 -2(2)
2. Fixed Uiso
 At 1.2 times of:
  All N(H) groups
 At 1.5 times of:
  All O(H,H) groups
3. Restrained distances
 H2WA-H2WB
 1.46 with sigma of 0.02
 H1WB-H1WA
 1.46 with sigma of 0.02
4.a Free rotating group:
 O2W(H2WA,H2WB), O1W(H1WA,H1WB)
4.b Aromatic/amide H refined with riding coordinates:
 N4(H4)
;
_olex2_submission_special_instructions 'No special instructions were received'

loop_
_space_group_symop_operation_xyz
'x, y, z'
'-x, y+1/2, -z'

loop_
_atom_site_label
_atom_site_type_symbol
_atom_site_fract_x
_atom_site_fract_y
_atom_site_fract_z
_atom_site_U_iso_or_equiv
_atom_site_adp_type
_atom_site_occupancy
_atom_site_site_symmetry_order
_atom_site_calc_flag
_atom_site_refinement_flags_posn
O4 O 0.8689(4) 3.1580(4) 2.9608(3) 0.0220(6) Uani 1 1 d .
O2W O 0.5742(4) 3.4277(3) 2.9129(3) 0.0194(5) Uani 1 1 d .
H2WA H 0.5413 3.3252 2.9200 0.029 Uiso 1 1 d DG
H2WB H 0.6830 3.4307 2.8932 0.029 Uiso 1 1 d DG
O2 O 0.7321(4) 3.9453(3) 2.7412(3) 0.0203(6) Uani 1 1 d .
O1 O 0.7361(4) 3.7504(4) 2.8916(3) 0.0207(6) Uani 1 1 d .
O3 O 1.1035(4) 3.0546(3) 2.8703(3) 0.0201(6) Uani 1 1 d .
O1W O 0.4868(4) 3.1087(3) 2.8789(3) 0.0198(6) Uani 1 1 d .
H1WA H 0.5637 3.0443 2.8462 0.030 Uiso 1 1 d DG
H1WB H 0.3888 3.1030 2.8331 0.030 Uiso 1 1 d DG
O6 O 1.3084(4) 3.9004(4) 2.6386(3) 0.0245(6) Uani 1 1 d .
O8 O 1.2315(5) 3.7271(4) 2.4212(3) 0.0274(7) Uani 1 1 d .
O10 O 1.5427(4) 3.5615(4) 2.6353(3) 0.0263(6) Uani 1 1 d .
O9 O 1.3658(4) 3.3737(4) 2.5385(3) 0.0269(6) Uani 1 1 d .
O5 O 1.3328(4) 3.7486(4) 2.8163(3) 0.0241(6) Uani 1 1 d .
O7 O 0.9943(4) 3.5896(5) 2.4699(3) 0.0296(7) Uani 1 1 d .
N6 N 0.9961(4) 3.1672(4) 2.8901(3) 0.0152(6) Uani 1 1 d .
N1 N 0.8958(4) 3.4551(4) 2.8317(3) 0.0140(6) Uani 1 1 d .
N7 N 1.2966(4) 3.7711(4) 2.7000(3) 0.0158(6) Uani 1 1 d .
N5 N 0.7897(4) 3.8083(4) 2.7889(3) 0.0149(6) Uani 1 1 d .
N3 N 1.1204(4) 3.5144(4) 2.7094(3) 0.0153(6) Uani 1 1 d .
N8 N 1.1419(4) 3.6463(4) 2.4923(3) 0.0180(6) Uani 1 1 d .
N2 N 1.1572(4) 3.3537(4) 2.7544(3) 0.0147(6) Uani 1 1 d .
N4 N 0.9170(4) 3.7339(4) 2.7218(3) 0.0167(6) Uani 1 1 d .
H4 H 0.9658 3.7844 2.6585 0.020 Uiso 1 1 calc R
N9 N 1.3987(4) 3.5018(4) 2.5988(3) 0.0169(6) Uani 1 1 d .
C2 C 0.9640(5) 3.5768(4) 2.7588(3) 0.0140(6) Uani 1 1 d .
C1 C 1.0190(5) 3.3288(4) 2.8237(3) 0.0127(6) Uani 1 1 d .
C3 C 1.2323(5) 3.6060(4) 2.6291(3) 0.0139(6) Uani 1 1 d .

loop_
_atom_site_aniso_label
_atom_site_aniso_U_11
_atom_site_aniso_U_22
_atom_site_aniso_U_33
_atom_site_aniso_U_23
_atom_site_aniso_U_13
_atom_site_aniso_U_12
O4 0.0164(13) 0.0250(14) 0.0250(13) 0.0067(11) 0.0066(10) 0.0000(11)
O2W 0.0158(12) 0.0140(12) 0.0290(13) 0.0029(10) 0.0056(10) -0.0005(10)
O2 0.0223(14) 0.0153(12) 0.0238(13) 0.0048(10) 0.0048(10) 0.0079(10)
O1 0.0216(14) 0.0200(13) 0.0215(12) 0.0030(10) 0.0101(11) 0.0027(10)
O3 0.0179(13) 0.0147(12) 0.0277(13) 0.0013(11) 0.0022(10) 0.0029(10)
O1W 0.0135(12) 0.0187(13) 0.0276(13) -0.0025(10) 0.0035(10) 0.0008(10)
O6 0.0274(15) 0.0182(14) 0.0280(13) 0.0018(11) 0.0025(11) -0.0053(11)
O8 0.0356(17) 0.0285(16) 0.0185(12) 0.0037(12) 0.0041(12) -0.0034(13)
O10 0.0106(12) 0.0351(17) 0.0334(14) -0.0063(13) 0.0026(10) -0.0003(12)
O9 0.0269(15) 0.0246(15) 0.0299(14) -0.0057(12) 0.0087(12) 0.0031(12)
O5 0.0259(15) 0.0281(14) 0.0179(12) -0.0023(11) -0.0011(11) -0.0016(12)
O7 0.0176(13) 0.0468(19) 0.0238(14) -0.0078(13) -0.0041(11) -0.0038(13)
N6 0.0137(14) 0.0155(14) 0.0161(13) -0.0007(11) 0.0000(11) 0.0009(12)
N1 0.0120(13) 0.0137(14) 0.0162(13) -0.0005(10) 0.0014(10) 0.0017(11)
N7 0.0131(14) 0.0150(15) 0.0195(13) -0.0037(11) 0.0024(11) -0.0002(11)
N5 0.0123(13) 0.0139(13) 0.0185(13) -0.0008(11) 0.0000(11) -0.0001(11)
N3 0.0122(14) 0.0169(14) 0.0171(13) 0.0006(11) 0.0035(11) 0.0012(12)
N8 0.0215(16) 0.0182(15) 0.0140(13) -0.0006(11) -0.0006(12) 0.0030(12)
N2 0.0122(14) 0.0158(14) 0.0161(12) -0.0015(11) 0.0022(11) 0.0002(11)
N4 0.0156(15) 0.0149(14) 0.0203(13) 0.0031(11) 0.0066(11) 0.0014(12)
N9 0.0157(15) 0.0190(15) 0.0166(13) 0.0019(11) 0.0059(11) 0.0025(12)
C2 0.0116(15) 0.0157(16) 0.0148(14) -0.0036(13) 0.0022(11) -0.0004(12)
C1 0.0116(15) 0.0114(15) 0.0150(13) -0.0017(11) 0.0006(12) 0.0006(12)
C3 0.0121(15) 0.0143(15) 0.0152(14) -0.0002(12) 0.0006(11) 0.0011(13)

loop_
_atom_type_symbol
_atom_type_description
_atom_type_scat_dispersion_real
_atom_type_scat_dispersion_imag
_atom_type_scat_source
C C 0.0033 0.0016 'International Tables Vol C Tables 4.2.6.8 and 6.1.1.4'
H H 0.0000 0.0000 'International Tables Vol C Tables 4.2.6.8 and 6.1.1.4'
N N 0.0061 0.0033 'International Tables Vol C Tables 4.2.6.8 and 6.1.1.4'
O O 0.0106 0.0060 'International Tables Vol C Tables 4.2.6.8 and 6.1.1.4'

loop_
_geom_angle_atom_site_label_1
_geom_angle_atom_site_label_2
_geom_angle_atom_site_label_3
_geom_angle
H2WA O2W H2WB 109.5
H1WA O1W H1WB 109.5
O4 N6 C1 116.1(3)
O3 N6 O4 126.3(3)
O3 N6 C1 117.6(3)
C2 N1 C1 102.2(3)
O6 N7 O5 128.0(3)
O6 N7 C3 119.7(3)
O5 N7 C3 112.3(3)
O2 N5 N4 114.6(3)
O1 N5 O2 122.1(3)
O1 N5 N4 123.3(3)
N2 N3 C2 111.3(3)
N2 N3 C3 123.8(3)
C2 N3 C3 124.8(3)
O8 N8 O7 128.3(3)
O8 N8 C3 115.2(3)
O7 N8 C3 116.5(3)
C1 N2 N3 99.9(3)
N5 N4 H4 121.8
C2 N4 N5 116.3(3)
C2 N4 H4 121.8
O10 N9 C3 116.4(3)
O9 N9 O10 129.5(3)
O9 N9 C3 114.1(3)
N1 C2 N3 107.7(3)
N1 C2 N4 136.3(3)
N4 C2 N3 116.0(3)
N1 C1 N6 120.9(3)
N2 C1 N6 120.2(3)
N2 C1 N1 118.9(3)
N7 C3 N8 111.0(3)
N3 C3 N7 109.7(3)
N3 C3 N8 112.8(3)
N3 C3 N9 111.0(3)
N9 C3 N7 108.0(3)
N9 C3 N8 104.1(3)

loop_
_geom_bond_atom_site_label_1
_geom_bond_atom_site_label_2
_geom_bond_distance
O4 N6 1.230(4)
O2W H2WA 0.8499
O2W H2WB 0.8501
O2 N5 1.254(4)
O1 N5 1.234(4)
O3 N6 1.222(4)
O1W H1WA 0.8502
O1W H1WB 0.8502
O6 N7 1.204(4)
O8 N8 1.201(4)
O10 N9 1.217(5)
O9 N9 1.203(4)
O5 N7 1.220(4)
O7 N8 1.203(5)
N6 C1 1.460(4)
N1 C2 1.335(5)
N1 C1 1.364(4)
N7 C3 1.555(4)
N5 N4 1.340(5)
N3 N2 1.373(4)
N3 C2 1.391(4)
N3 C3 1.406(5)
N8 C3 1.556(4)
N2 C1 1.301(5)
N4 H4 0.8600
N4 C2 1.337(5)
N9 C3 1.538(4)

loop_
_geom_torsion_atom_site_label_1
_geom_torsion_atom_site_label_2
_geom_torsion_atom_site_label_3
_geom_torsion_atom_site_label_4
_geom_torsion
O4 N6 C1 N1 -5.6(5)
O4 N6 C1 N2 175.1(3)
O2 N5 N4 C2 -170.9(3)
O1 N5 N4 C2 11.1(5)
O3 N6 C1 N1 174.2(3)
O3 N6 C1 N2 -5.1(5)
O6 N7 C3 N3 -141.2(3)
O6 N7 C3 N8 -15.8(5)
O6 N7 C3 N9 97.7(4)
O8 N8 C3 N7 55.2(4)
O8 N8 C3 N3 178.7(3)
O8 N8 C3 N9 -60.8(4)
O10 N9 C3 N7 1.2(4)
O10 N9 C3 N3 -119.1(3)
O10 N9 C3 N8 119.2(3)
O9 N9 C3 N7 -176.9(3)
O9 N9 C3 N3 62.8(4)
O9 N9 C3 N8 -58.9(4)
O5 N7 C3 N3 40.1(4)
O5 N7 C3 N8 165.4(3)
O5 N7 C3 N9 -81.0(3)
O7 N8 C3 N7 -126.7(3)
O7 N8 C3 N3 -3.1(5)
O7 N8 C3 N9 117.3(3)
N5 N4 C2 N1 15.6(6)
N5 N4 C2 N3 -166.5(3)
N3 N2 C1 N6 178.3(3)
N3 N2 C1 N1 -1.1(4)
N2 N3 C2 N1 -2.2(4)
N2 N3 C2 N4 179.3(3)
N2 N3 C3 N7 -118.9(3)
N2 N3 C3 N8 116.8(3)
N2 N3 C3 N9 0.4(4)
C2 N1 C1 N6 -179.6(3)
C2 N1 C1 N2 -0.2(4)
C2 N3 N2 C1 1.9(3)
C2 N3 C3 N7 57.6(4)
C2 N3 C3 N8 -66.6(4)
C2 N3 C3 N9 176.9(3)
C1 N1 C2 N3 1.4(4)
C1 N1 C2 N4 179.5(4)
C3 N3 N2 C1 178.9(3)
C3 N3 C2 N1 -179.1(3)
C3 N3 C2 N4 2.4(5)

loop_
_twin_individual_id
_twin_individual_mass_fraction_refined
1 3(2)
2 -2(2)
